data_7700292
loop_
_publ_author_name
'Wu, Zhilei'
'Lan, Xingwang'
'Zhang, Yaxin'
'Li, Meng'
'Bai, Guoyi'

_publ_section_title
;
 Copper(i) iodide cluster-based lanthanide organic frameworks: synthesis
 and application as efficient catalysts for carboxylative cyclization of
 propargyl alcohols with CO<sub>2</sub> under mild conditions.
;
_journal_issue 29
_journal_name_full 'Dalton transactions (Cambridge, England : 2003)'
_journal_page_first 11063
_journal_page_last 11069
_journal_paper_doi 10.1039/c9dt01859j
_journal_volume 48
_journal_year 2019
_chemical_formula_moiety '0.13(C168 H64 Cu16 Dy8 I16 N32 O56)'
_chemical_formula_sum 'C21 H8 Cu2 Dy I2 N4 O7'
_chemical_formula_weight 971.69
_space_group_crystal_system tetragonal
_space_group_IT_number 122
_space_group_name_Hall 'I -4 2bw'
_space_group_name_H-M_alt 'I -4 2 d'
_symmetry_space_group_name_Hall 'I -4 2bw'
_symmetry_space_group_name_H-M 'I -4 2 d'
_atom_sites_solution_hydrogens geom
_audit_creation_date 2017-10-24
_audit_creation_method
;
Olex2 1.2
(compiled 2017.08.10 svn.r3458 for OlexSys, GUI svn.r5381)
;
_audit_update_record
;
2019-06-05 deposited with the CCDC.    2019-06-18 downloaded from the CCDC.
;
_cell_angle_alpha 90
_cell_angle_beta 90
_cell_angle_gamma 90
_cell_formula_units_Z 8
_cell_length_a 25.3670(4)
_cell_length_b 25.3670(4)
_cell_length_c 9.0667(2)
_cell_measurement_reflns_used 9877
_cell_measurement_temperature 150(2)
_cell_measurement_theta_max 26.299
_cell_measurement_theta_min 2.385
_cell_volume 5834.28(18)
_computing_cell_refinement 'SAINT v8.37A (Bruker, 2015)'
_computing_data_reduction 'SAINT v8.37A (Bruker, 2015)'
_computing_molecular_graphics 'Olex2 (Dolomanov et al., 2009)'
_computing_publication_material 'Olex2 (Dolomanov et al., 2009)'
_computing_structure_refinement 'XL (Sheldrick, 2008)'
_computing_structure_solution
;
Superflip (Palatinus & Chapuis, 2007;Palatinus & van der Lee, 2008;
Palatinus et al., 2012)
;
_diffrn_ambient_temperature 150(2)
_diffrn_measured_fraction_theta_full 0.995
_diffrn_measured_fraction_theta_max 0.995
_diffrn_measurement_device_type 'CCD area detector'
_diffrn_measurement_method 'phi and omega scans'
_diffrn_radiation_monochromator graphite
_diffrn_radiation_type MoK\a
_diffrn_radiation_wavelength 0.71073
_diffrn_reflns_av_R_equivalents 0.0502
_diffrn_reflns_av_unetI/netI 0.0221
_diffrn_reflns_Laue_measured_fraction_full 0.995
_diffrn_reflns_Laue_measured_fraction_max 0.995
_diffrn_reflns_limit_h_max 31
_diffrn_reflns_limit_h_min -31
_diffrn_reflns_limit_k_max 31
_diffrn_reflns_limit_k_min -31
_diffrn_reflns_limit_l_max 10
_diffrn_reflns_limit_l_min -11
_diffrn_reflns_number 41594
_diffrn_reflns_point_group_measured_fraction_full 0.996
_diffrn_reflns_point_group_measured_fraction_max 0.997
_diffrn_reflns_theta_full 25.242
_diffrn_reflns_theta_max 26.378
_diffrn_reflns_theta_min 2.539
_exptl_absorpt_coefficient_mu 6.139
_exptl_absorpt_correction_T_max 0.7454
_exptl_absorpt_correction_T_min 0.6205
_exptl_absorpt_correction_type multi-scan
_exptl_absorpt_process_details
;
SADABS-2016/2 (Bruker,2016/2) was used for absorption correction.
wR2(int) was 0.0808 before and 0.0637 after correction.
The Ratio of minimum to maximum transmission is 0.8324.
The \l/2 correction factor is Not present.
;
_exptl_crystal_colour colorless
_exptl_crystal_density_diffrn 2.212
_exptl_crystal_density_method 'not measured'
_exptl_crystal_description block
_exptl_crystal_F_000 3584
_exptl_crystal_size_max 0.28
_exptl_crystal_size_mid 0.24
_exptl_crystal_size_min 0.15
_refine_diff_density_max 0.626
_refine_diff_density_min -0.767
_refine_diff_density_rms 0.112
_refine_ls_abs_structure_details
;
 Flack x determined using 1201 quotients [(I+)-(I-)]/[(I+)+(I-)]
 (Parsons, Flack and Wagner, Acta Cryst. B69 (2013) 249-259).
;
_refine_ls_abs_structure_Flack -0.006(6)
_refine_ls_extinction_method none
_refine_ls_goodness_of_fit_ref 1.087
_refine_ls_hydrogen_treatment constr
_refine_ls_matrix_type full
_refine_ls_number_parameters 205
_refine_ls_number_reflns 2980
_refine_ls_number_restraints 153
_refine_ls_restrained_S_all 1.129
_refine_ls_R_factor_all 0.0322
_refine_ls_R_factor_gt 0.0294
_refine_ls_shift/su_max 0.001
_refine_ls_shift/su_mean 0.000
_refine_ls_structure_factor_coef Fsqd
_refine_ls_weighting_details 'w=1/[\s^2^(Fo^2^)+(0.0230P)^2^+47.6760P] where P=(Fo^2^+2Fc^2^)/3'
_refine_ls_weighting_scheme calc
_refine_ls_wR_factor_gt 0.0635
_refine_ls_wR_factor_ref 0.0647
_reflns_Friedel_coverage 0.800
_reflns_Friedel_fraction_full 0.998
_reflns_Friedel_fraction_max 0.998
_reflns_number_gt 2851
_reflns_number_total 2980
_reflns_threshold_expression 'I > 2\s(I)'
_cod_data_source_file c9dt01859j2.cif
_cod_data_source_block 1
_cod_depositor_comments 'Adding full bibliography for 7700292--7700293.cif.'
_cod_original_cell_volume 5834.3(2)
_cod_database_code 7700292
_shelx_shelxl_version_number 2016/6
_shelx_space_group_comment
;
The symmetry employed for this shelxl refinement is uniquely defined
by the following loop, which should always be used as a source of
symmetry information in preference to the above space-group names.
They are only intended as comments.
;
_olex2_refinement_description
;
1. Fixed Uiso
 At 1.2 times of:
  All C(H) groups
2. Rigid bond restraints
 C8, N2, C7
 with sigma for 1-2 distances of 0.01 and sigma for 1-3 distances of 0.02
3. Uiso/Uaniso restraints and constraints
C8 \\sim N2 \\sim C7: within 2A with sigma of 0.01 and sigma for terminal atoms
of 0.02
C11A \\sim C12 \\sim C13 \\sim N3 \\sim C11B \\sim C10: within 3.8A with sigma
of 0.01 and sigma for terminal atoms of 0.01
Uanis(O3) \\sim Ueq, Uanis(N2) \\sim Ueq, Uanis(C8) \\sim Ueq: with sigma of
0.01 and sigma for terminal atoms of 0.02
Uanis(O2) \\sim Ueq: with sigma of 0.01 and sigma for terminal atoms of 0.02
Uanis(N3) \\sim Ueq, Uanis(C12) \\sim Ueq, Uanis(C11B) \\sim Ueq, Uanis(C11A)
\\sim Ueq: with sigma of 0.01 and sigma for terminal atoms of 0.02
4. Others
 Fixed Sof: C11B(0.5) O3(0.5) N3(0.5) N2(0.5) C7(0.5) C11A(0.5) C12(0.5)
 C13(0.5)
5.a Aromatic/amide H refined with riding coordinates:
 C3(H3), C6(H6), C4(H4), C5(H5)
;
_olex2_submission_special_instructions 'No special instructions were received'

loop_
_space_group_symop_operation_xyz
'x, y, z'
'y, -x, -z'
'-x, -y, z'
'-y, x, -z'
'x, -y+1/2, -z+1/4'
'-x, y+1/2, -z+1/4'
'-y, -x+1/2, z+1/4'
'y, x+1/2, z+1/4'
'x+1/2, y+1/2, z+1/2'
'y+1/2, -x+1/2, -z+1/2'
'-x+1/2, -y+1/2, z+1/2'
'-y+1/2, x+1/2, -z+1/2'
'x+1/2, -y+1, -z+3/4'
'-x+1/2, y+1, -z+3/4'
'-y+1/2, -x+1, z+3/4'
'y+1/2, x+1, z+3/4'

loop_
_atom_site_label
_atom_site_type_symbol
_atom_site_fract_x
_atom_site_fract_y
_atom_site_fract_z
_atom_site_U_iso_or_equiv
_atom_site_adp_type
_atom_site_occupancy
_atom_site_site_symmetry_order
_atom_site_calc_flag
_atom_site_refinement_flags_posn
_atom_site_refinement_flags_adp
_atom_site_refinement_flags_occupancy
_atom_site_disorder_assembly
_atom_site_disorder_group
Dy1 Dy 0.21993(2) 0.750000 0.125000 0.03094(16) Uani 1 2 d S T P . .
I1 I 0.43124(2) 0.55212(2) 0.68134(7) 0.03516(16) Uani 1 1 d . . . . .
Cu1 Cu 0.45559(4) 0.53068(4) 0.40124(13) 0.0333(3) Uani 1 1 d . . . . .
O1 O 0.2926(3) 0.7244(3) 0.2563(9) 0.058(2) Uani 1 1 d . . . . .
O4 O 0.2256(4) 0.6777(3) -0.0229(8) 0.055(2) Uani 1 1 d . . . . .
N1 N 0.4098(3) 0.5780(3) 0.2749(9) 0.0381(19) Uani 1 1 d . . . . .
O2 O 0.3106(5) 0.6850(5) 0.4656(9) 0.104(4) Uani 1 1 d . U . . .
C3 C 0.3590(4) 0.6551(5) 0.1048(11) 0.050(3) Uani 1 1 d . . . . .
H3 H 0.342533 0.680840 0.048405 0.060 Uiso 1 1 calc R . . . .
C2 C 0.3505(4) 0.6519(5) 0.2551(11) 0.041(2) Uani 1 1 d . . . . .
C6 C 0.3768(4) 0.6131(4) 0.3353(10) 0.040(2) Uani 1 1 d . . . . .
H6 H 0.371099 0.611465 0.436485 0.048 Uiso 1 1 calc R . . . .
C4 C 0.3924(6) 0.6192(6) 0.0410(12) 0.075(5) Uani 1 1 d . . . . .
H4 H 0.399140 0.620429 -0.059737 0.090 Uiso 1 1 calc R . . . .
C1 C 0.3143(5) 0.6885(5) 0.3314(11) 0.060(4) Uani 1 1 d . . . . .
C5 C 0.4158(5) 0.5815(5) 0.1280(13) 0.064(4) Uani 1 1 d . . . . .
H5 H 0.437206 0.556651 0.082001 0.077 Uiso 1 1 calc R . . . .
C9 C 0.250000 0.6556(5) -0.125000 0.046(4) Uani 1 2 d S T P . .
C10 C 0.250000 0.5970(7) -0.125000 0.073(4) Uani 1 2 d S TU P A 2
C11B C 0.2175(14) 0.5682(13) -0.041(4) 0.074(4) Uani 0.5 1 d . U . A 2
O3 O 0.1297(6) 0.7499(9) 0.046(2) 0.070(5) Uani 0.5 1 d . U . . .
N3 N 0.2155(11) 0.5137(10) -0.051(3) 0.081(4) Uani 0.5 1 d . U . A 2
N2 N 0.0447(9) 0.7432(15) 0.091(4) 0.088(6) Uani 0.5 1 d . U . . .
C8 C 0.0128(9) 0.7005(8) 0.114(3) 0.127(6) Uani 1 1 d . U . . .
C7 C 0.0926(12) 0.7220(13) 0.065(4) 0.076(6) Uani 0.5 1 d . U . . .
C11A C 0.2322(13) 0.5717(14) 0.019(4) 0.074(4) Uani 0.5 1 d . U . A 2
C12 C 0.2353(13) 0.5216(11) 0.052(4) 0.078(4) Uani 0.5 1 d . U . A 2
C13 C 0.2599(13) 0.4907(11) -0.064(4) 0.081(4) Uani 0.5 1 d . U . A 2

loop_
_atom_site_aniso_label
_atom_site_aniso_U_11
_atom_site_aniso_U_22
_atom_site_aniso_U_33
_atom_site_aniso_U_23
_atom_site_aniso_U_13
_atom_site_aniso_U_12
Dy1 0.0211(3) 0.0229(3) 0.0488(4) -0.0035(3) 0.000 0.000
I1 0.0375(3) 0.0369(3) 0.0312(3) -0.0033(2) 0.0092(2) 0.0098(3)
Cu1 0.0290(6) 0.0342(6) 0.0366(6) -0.0008(5) -0.0005(5) 0.0127(4)
O1 0.052(5) 0.073(6) 0.050(5) 0.025(4) 0.009(4) 0.045(4)
O4 0.097(7) 0.033(4) 0.036(4) -0.010(3) 0.035(4) -0.010(4)
N1 0.036(4) 0.047(5) 0.031(4) -0.005(4) -0.003(3) 0.021(4)
O2 0.138(8) 0.144(9) 0.031(4) -0.002(5) 0.009(5) 0.111(7)
C3 0.055(6) 0.073(8) 0.022(5) -0.006(5) 0.000(5) 0.040(6)
C2 0.039(5) 0.062(7) 0.022(4) -0.005(5) 0.004(4) 0.030(5)
C6 0.037(5) 0.062(7) 0.022(4) 0.003(4) 0.009(4) 0.027(5)
C4 0.093(10) 0.107(11) 0.025(6) -0.007(6) 0.001(6) 0.065(9)
C1 0.074(8) 0.085(9) 0.023(5) 0.003(5) 0.005(5) 0.064(7)
C5 0.064(7) 0.092(9) 0.037(5) -0.032(7) -0.007(6) 0.049(7)
C9 0.068(10) 0.031(7) 0.037(8) 0.000 0.023(8) 0.000
C10 0.080(7) 0.049(6) 0.091(8) 0.000 0.030(7) 0.000
C11B 0.078(8) 0.055(6) 0.088(8) 0.008(6) 0.025(7) -0.005(6)
O3 0.047(8) 0.098(10) 0.067(9) 0.029(9) -0.011(7) -0.015(8)
N3 0.086(7) 0.062(6) 0.096(8) 0.006(6) 0.022(7) -0.004(6)
N2 0.075(8) 0.087(10) 0.103(11) 0.016(9) 0.004(8) -0.006(8)
C8 0.135(10) 0.099(9) 0.147(11) 0.010(9) 0.022(9) -0.016(8)
C7 0.063(11) 0.085(13) 0.081(13) 0.025(12) -0.006(11) -0.007(11)
C11A 0.080(8) 0.056(6) 0.087(8) 0.011(6) 0.023(7) -0.003(6)
C12 0.083(8) 0.061(7) 0.090(8) 0.009(6) 0.022(7) -0.002(6)
C13 0.085(8) 0.063(7) 0.096(8) 0.010(6) 0.024(8) -0.002(6)

loop_
_atom_type_symbol
_atom_type_description
_atom_type_scat_dispersion_real
_atom_type_scat_dispersion_imag
_atom_type_scat_source
C C 0.0033 0.0016 'International Tables Vol C Tables 4.2.6.8 and 6.1.1.4'
H H 0.0000 0.0000 'International Tables Vol C Tables 4.2.6.8 and 6.1.1.4'
Cu Cu 0.3201 1.2651 'International Tables Vol C Tables 4.2.6.8 and 6.1.1.4'
Dy Dy -0.1892 4.4098 'International Tables Vol C Tables 4.2.6.8 and 6.1.1.4'
I I -0.4742 1.8119 'International Tables Vol C Tables 4.2.6.8 and 6.1.1.4'
N N 0.0061 0.0033 'International Tables Vol C Tables 4.2.6.8 and 6.1.1.4'
O O 0.0106 0.0060 'International Tables Vol C Tables 4.2.6.8 and 6.1.1.4'

loop_
_geom_angle_atom_site_label_1
_geom_angle_atom_site_label_2
_geom_angle_atom_site_label_3
_geom_angle
_geom_angle_site_symmetry_1
_geom_angle_site_symmetry_3
O1 Dy1 O1 72.7(4) 5_565 .
O1 Dy1 O2 75.1(4) 5_565 11_564
O1 Dy1 O2 142.4(5) . 11_564
O1 Dy1 O2 75.1(4) . 14_545
O1 Dy1 O2 142.4(5) 5_565 14_545
O1 Dy1 O3 157.6(5) 5_565 5_565
O1 Dy1 O3 157.6(5) . .
O1 Dy1 O3 127.8(5) 5_565 .
O1 Dy1 O3 127.8(5) . 5_565
O4 Dy1 O1 91.6(3) 5_565 5_565
O4 Dy1 O1 82.6(3) 5_565 .
O4 Dy1 O1 91.5(3) . .
O4 Dy1 O1 82.6(3) . 5_565
O4 Dy1 O4 172.8(5) 5_565 .
O4 Dy1 O2 79.4(3) . 14_545
O4 Dy1 O2 103.1(3) . 11_564
O4 Dy1 O2 103.1(3) 5_565 14_545
O4 Dy1 O2 79.4(3) 5_565 11_564
O4 Dy1 O3 83.3(6) 5_565 5_565
O4 Dy1 O3 83.3(6) . .
O4 Dy1 O3 103.7(6) 5_565 .
O4 Dy1 O3 103.7(6) . 5_565
O2 Dy1 O2 141.1(7) 14_545 11_564
O2 Dy1 O3 82.4(5) 14_545 .
O2 Dy1 O3 82.4(5) 11_564 5_565
O2 Dy1 O3 59.8(6) 11_564 .
O2 Dy1 O3 59.8(6) 14_545 5_565
O3 Dy1 O3 34.9(9) . 5_565
Cu1 I1 Cu1 59.58(4) 2_566 .
Cu1 I1 Cu1 61.22(4) 2_566 4_656
Cu1 I1 Cu1 58.38(4) . 4_656
I1 Cu1 I1 116.59(5) 4_656 .
I1 Cu1 I1 113.29(4) . 2_566
I1 Cu1 I1 109.04(4) 4_656 2_566
I1 Cu1 Cu1 61.16(4) 4_656 3_665
I1 Cu1 Cu1 107.83(3) . 3_665
I1 Cu1 Cu1 57.62(4) 2_566 3_665
Cu1 Cu1 I1 108.81(4) 4_656 2_566
Cu1 Cu1 I1 59.54(4) 2_566 2_566
Cu1 Cu1 I1 60.80(4) 4_656 4_656
Cu1 Cu1 I1 62.08(5) 4_656 .
Cu1 Cu1 I1 111.87(4) 2_566 4_656
Cu1 Cu1 I1 59.62(5) 2_566 .
Cu1 Cu1 Cu1 58.73(2) 4_656 3_665
Cu1 Cu1 Cu1 58.73(2) 2_566 3_665
Cu1 Cu1 Cu1 62.54(5) 2_566 4_656
N1 Cu1 I1 98.6(3) . 2_566
N1 Cu1 I1 111.3(2) . 4_656
N1 Cu1 I1 106.5(2) . .
N1 Cu1 Cu1 152.6(3) . 4_656
N1 Cu1 Cu1 144.0(2) . 3_665
N1 Cu1 Cu1 136.1(3) . 2_566
C1 O1 Dy1 146.8(10) . .
C9 O4 Dy1 146.2(8) . .
C6 N1 Cu1 121.4(6) . .
C6 N1 C5 115.7(9) . .
C5 N1 Cu1 122.3(7) . .
C1 O2 Dy1 126.4(9) . 11_565
C4 C3 C2 118.4(10) . .
C3 C2 C6 118.7(9) . .
C3 C2 C1 121.5(9) . .
C6 C2 C1 119.8(9) . .
N1 C6 C2 123.8(8) . .
C3 C4 C5 119.1(10) . .
O1 C1 C2 118.1(9) . .
O2 C1 O1 123.6(10) . .
O2 C1 C2 117.9(10) . .
N1 C5 C4 124.4(9) . .
O4 C9 O4 126.6(13) . 14_544
O4 C9 C10 116.7(7) . .
O4 C9 C10 116.7(7) 14_544 .
C9 C10 C11A 115.0(15) . 14_544
C9 C10 C11A 115.0(15) . .
C11B C10 C9 123.1(16) . .
C11B C10 C9 123.1(16) 14_544 .
C11B C10 C11A 116.1(19) 14_544 .
C11B C10 C11A 25.7(19) . .
C11A C10 C11A 130(3) 14_544 .
C10 C11B N3 122(3) . .
C10 C11B C12 124(3) . .
N3 C11B C12 43.3(18) . .
C11A C11B C10 93(5) . .
C11A C11B N3 102(6) . .
C11A C11B C12 59(5) . .
O3 O3 Dy1 72.5(5) 5_565 .
O3 O3 C7 42.8(13) 5_565 5_565
C7 O3 Dy1 107.3(13) 5_565 .
C7 O3 Dy1 135(2) . .
C7 O3 O3 82(2) . 5_565
C7 O3 C7 73(3) . 5_565
C11B N3 C11A 23.0(19) . .
C11B N3 C13 115(3) . 14_544
C12 N3 C11B 75(3) . .
C12 N3 C11A 52(2) . .
C12 N3 C13 76(3) . .
C12 N3 C13 126(3) . 14_544
C13 N3 C11B 115(3) . .
C13 N3 C11A 123(2) 14_544 .
C13 N3 C11A 102(3) . .
C13 N3 C13 51(3) . 14_544
N2 N2 C8 51(5) 5_565 5_565
N2 N2 C8 105(6) 5_565 .
N2 N2 C7 110(3) 5_565 .
N2 N2 C7 47(2) 5_565 5_565
C8 N2 C8 110(2) . 5_565
C8 N2 C7 77.6(18) 5_565 5_565
C8 N2 C7 138(3) . 5_565
C7 N2 C8 144(3) . 5_565
C7 N2 C8 104(3) . .
C7 N2 C7 70(3) . 5_565
N2 C8 N2 24(2) . 5_565
O3 C7 O3 55.4(19) . 5_565
O3 C7 N2 109(3) . 5_565
O3 C7 N2 120(3) . .
O3 C7 C7 67(2) . 5_565
O3 C7 C7 39.4(13) 5_565 5_565
N2 C7 O3 79.0(18) 5_565 5_565
N2 C7 O3 101(3) . 5_565
N2 C7 N2 23(2) . 5_565
N2 C7 C7 45.0(14) 5_565 5_565
N2 C7 C7 65.0(19) . 5_565
C10 C11A N3 97(2) . .
C11B C11A C10 62(4) . .
C11B C11A N3 55(5) . .
C11B C11A C12 95(6) . .
C12 C11A C10 126(3) . .
C12 C11A N3 40.5(19) . .
N3 C12 C11B 62(3) . .
N3 C12 C11A 87(3) . .
N3 C12 C13 58(3) . .
C11A C12 C11B 26(2) . .
C11A C12 C13 113(3) . .
C13 C12 C11B 99(3) . .
N3 C13 C12 46.1(19) . .
C13 C13 N3 74(3) 14_544 .
C13 C13 C12 119(3) 14_544 .

loop_
_geom_bond_atom_site_label_1
_geom_bond_atom_site_label_2
_geom_bond_distance
_geom_bond_site_symmetry_2
Dy1 O1 2.289(7) 5_565
Dy1 O1 2.289(7) .
Dy1 O4 2.277(7) 5_565
Dy1 O4 2.277(7) .
Dy1 O2 2.324(9) 11_564
Dy1 O2 2.324(9) 14_545
Dy1 O3 2.400(16) 5_565
Dy1 O3 2.400(16) .
I1 Cu1 2.6384(13) 2_566
I1 Cu1 2.6697(13) .
I1 Cu1 2.7367(13) 4_656
Cu1 Cu1 2.6375(19) 2_566
Cu1 Cu1 2.738(2) 3_665
Cu1 Cu1 2.6375(19) 4_656
Cu1 N1 2.026(8) .
O1 C1 1.263(12) .
O4 C9 1.247(9) .
N1 C6 1.338(11) .
N1 C5 1.344(14) .
O2 C1 1.224(13) .
C3 C2 1.382(13) .
C3 C4 1.370(15) .
C2 C6 1.394(13) .
C2 C1 1.478(13) .
C4 C5 1.375(18) .
C9 C10 1.49(2) .
C10 C11B 1.34(3) .
C10 C11B 1.34(3) 14_544
C10 C11A 1.52(3) 14_544
C10 C11A 1.52(3) .
C11B N3 1.39(4) .
C11B C11A 0.66(5) .
C11B C12 1.52(5) .
O3 O3 1.44(4) 5_565
O3 C7 1.19(3) .
O3 C7 1.73(4) 5_565
N3 C11A 1.66(4) .
N3 C12 1.08(4) .
N3 C13 1.49(4) 14_544
N3 C13 1.27(4) .
N2 N2 0.71(6) 5_565
N2 C8 1.37(4) .
N2 C8 1.69(4) 5_565
N2 C7 1.35(4) .
N2 C7 1.73(4) 5_565
C7 C7 1.79(7) 5_565
C11A C12 1.31(4) .
C12 C13 1.45(5) .
C13 C13 1.21(7) 14_544
